data_7247023
loop_
_publ_author_name
'Kumar, Krishan'
'Karmakar, Anirban'
'Chen, Feng-Rong'
'Jou, Jwo-Huei'
'Ghosh, Subrata'
'Banik, Subrata'
'Kumar, Sunil'

_publ_section_title
;
 Rationally heteroarylated pyridines as hole transport materials for
 OLEDs.
;
_journal_issue 29
_journal_name_full 'Physical chemistry chemical physics : PCCP'
_journal_page_first 19648
_journal_page_last 19659
_journal_paper_doi 10.1039/d3cp01726e
_journal_volume 25
_journal_year 2023
_chemical_formula_sum 'C34 H30 N2 O2 S'
_chemical_formula_weight 530.66
_space_group_crystal_system monoclinic
_space_group_IT_number 14
_space_group_name_Hall '-P 2ybc'
_space_group_name_H-M_alt 'P 1 21/c 1'
_atom_sites_solution_hydrogens geom
_audit_creation_method SHELXL-2014/6
_audit_update_record
;
2022-07-25 deposited with the CCDC.	2023-06-05 downloaded from the CCDC.
;
_cell_angle_alpha 90
_cell_angle_beta 110.641(5)
_cell_angle_gamma 90
_cell_formula_units_Z 4
_cell_length_a 15.6071(7)
_cell_length_b 10.1092(4)
_cell_length_c 19.5816(8)
_cell_measurement_reflns_used 3184
_cell_measurement_temperature 296(2)
_cell_measurement_theta_max 66.8770
_cell_measurement_theta_min 3.0260
_cell_volume 2891.2(2)
_computing_cell_refinement 'CrysAlisPro 1.171.39.46e (Rigaku OD, 2018)'
_computing_data_collection 'CrysAlisPro 1.171.39.46e (Rigaku OD, 2018)'
_computing_data_reduction 'CrysAlisPro 1.171.39.46e (Rigaku OD, 2018)'
_computing_molecular_graphics 'Mercury CSD 3.5.1, 2008'
_computing_publication_material 'WinGX publication routines (Farrugia, 1999)'
_computing_structure_refinement 'SHELXL-2014/6 (Sheldrick, 2014)'
_computing_structure_solution 'SIR97 (Giacovazzo et al, 1999)'
_diffrn_ambient_temperature 296(2)
_diffrn_measured_fraction_theta_full 0.971
_diffrn_measured_fraction_theta_max 0.988
_diffrn_measurement_device_type 'SuperNova (Cu) X-ray Source'
_diffrn_radiation_type CuK\a
_diffrn_radiation_wavelength 1.54184
_diffrn_reflns_av_R_equivalents 0.0227
_diffrn_reflns_av_unetI/netI 0.0313
_diffrn_reflns_Laue_measured_fraction_full 0.971
_diffrn_reflns_Laue_measured_fraction_max 0.988
_diffrn_reflns_limit_h_max 18
_diffrn_reflns_limit_h_min -18
_diffrn_reflns_limit_k_max 5
_diffrn_reflns_limit_k_min -12
_diffrn_reflns_limit_l_max 17
_diffrn_reflns_limit_l_min -23
_diffrn_reflns_number 9730
_diffrn_reflns_point_group_measured_fraction_full 0.971
_diffrn_reflns_point_group_measured_fraction_max 0.988
_diffrn_reflns_theta_full 67.684
_diffrn_reflns_theta_max 66.918
_diffrn_reflns_theta_min 3.026
_diffrn_source 'micro-focus sealed X-ray tube'
_exptl_absorpt_coefficient_mu 1.245
_exptl_absorpt_correction_T_max 0.73
_exptl_absorpt_correction_T_min 0.65
_exptl_absorpt_correction_type multi-scan
_exptl_absorpt_process_details SADABS
_exptl_crystal_colour colourless
_exptl_crystal_density_diffrn 1.219
_exptl_crystal_description Block
_exptl_crystal_F_000 1120
_exptl_crystal_size_max 0.430
_exptl_crystal_size_mid 0.320
_exptl_crystal_size_min 0.210
_refine_diff_density_max 0.499
_refine_diff_density_min -0.306
_refine_diff_density_rms 0.040
_refine_ls_extinction_coef 0.0020(2)
_refine_ls_extinction_expression Fc^*^=kFc[1+0.001xFc^2^\l^3^/sin(2\q)]^-1/4^
_refine_ls_extinction_method SHELXL
_refine_ls_goodness_of_fit_ref 1.022
_refine_ls_hydrogen_treatment constr
_refine_ls_matrix_type full
_refine_ls_number_parameters 356
_refine_ls_number_reflns 5084
_refine_ls_number_restraints 6
_refine_ls_restrained_S_all 1.028
_refine_ls_R_factor_all 0.0643
_refine_ls_R_factor_gt 0.0507
_refine_ls_shift/su_max 0.001
_refine_ls_shift/su_mean 0.000
_refine_ls_structure_factor_coef Fsqd
_refine_ls_weighting_details 'w=1/[\s^2^(Fo^2^)+(0.0779P)^2^+0.7381P] where P=(Fo^2^+2Fc^2^)/3'
_refine_ls_weighting_scheme calc
_refine_ls_wR_factor_gt 0.1370
_refine_ls_wR_factor_ref 0.1530
_reflns_Friedel_coverage 0.000
_reflns_number_gt 4020
_reflns_number_total 5084
_reflns_threshold_expression 'I > 2\s(I)'
_cod_data_source_file d3cp01726e2.cif
_cod_data_source_block PrPzPy
_cod_depositor_comments 'Adding full bibliography for 7247023.cif.'
_cod_original_sg_symbol_H-M 'P 21/c'
_cod_database_code 7247023
_shelx_space_group_comment
;
The symmetry employed for this shelxl refinement is uniquely defined
by the following loop, which should always be used as a source of
symmetry information in preference to the above space-group names.
They are only intended as comments.
;
_shelx_estimated_absorpt_t_min 0.617
_shelx_estimated_absorpt_t_max 0.780
_shelxl_version_number 2014/6

loop_
_space_group_symop_operation_xyz
'x, y, z'
'-x, y+1/2, -z+1/2'
'-x, -y, -z'
'x, -y-1/2, z-1/2'

loop_
_atom_site_label
_atom_site_type_symbol
_atom_site_fract_x
_atom_site_fract_y
_atom_site_fract_z
_atom_site_U_iso_or_equiv
_atom_site_adp_type
_atom_site_occupancy
_atom_site_site_symmetry_order
_atom_site_calc_flag
_atom_site_refinement_flags_posn
_atom_site_refinement_flags_adp
_atom_site_refinement_flags_occupancy
_atom_site_disorder_assembly
_atom_site_disorder_group
S1 S 1.07891(4) 0.51231(8) 0.60848(3) 0.0703(2) Uani 1 1 d . . . . .
N2 N 0.58052(11) 0.24970(17) 0.46860(9) 0.0475(4) Uani 1 1 d . . . . .
O4 O 0.64026(12) -0.09663(18) 0.21922(9) 0.0702(5) Uani 1 1 d . . . . .
O3 O 0.25587(12) 0.30213(19) 0.59075(11) 0.0767(5) Uani 1 1 d . . . . .
N1 N 1.04324(13) 0.72591(19) 0.69749(11) 0.0609(5) Uani 1 1 d . . . . .
C10 C 0.81015(14) 0.4963(2) 0.58134(10) 0.0474(5) Uani 1 1 d . . . . .
C18 C 0.57944(13) 0.3270(2) 0.52393(10) 0.0457(5) Uani 1 1 d . . . . .
C16 C 0.72958(14) 0.4128(2) 0.54107(10) 0.0468(5) Uani 1 1 d . . . . .
C28 C 0.65022(14) 0.1625(2) 0.38713(11) 0.0495(5) Uani 1 1 d . . . . .
C19 C 0.65421(14) 0.2530(2) 0.44791(11) 0.0479(5) Uani 1 1 d . . . . .
C21 C 0.49466(13) 0.3185(2) 0.54227(10) 0.0471(5) Uani 1 1 d . . . . .
C9 C 0.89642(14) 0.4681(2) 0.57899(10) 0.0496(5) Uani 1 1 d . . . . .
H9 H 0.9035 0.3960 0.5519 0.060 Uiso 1 1 calc R U . . .
C17 C 0.65265(14) 0.4081(2) 0.56164(11) 0.0483(5) Uani 1 1 d . . . . .
H17 H 0.6504 0.4591 0.6005 0.058 Uiso 1 1 calc R U . . .
C20 C 0.72900(14) 0.3335(2) 0.48258(11) 0.0511(5) Uani 1 1 d . . . . .
H20 H 0.7787 0.3345 0.4668 0.061 Uiso 1 1 calc R U . . .
C7 C 0.96420(14) 0.6524(2) 0.65897(12) 0.0527(5) Uani 1 1 d . . . . .
C29 C 0.59132(15) 0.0562(2) 0.37146(12) 0.0548(5) Uani 1 1 d . . . . .
H29 H 0.5544 0.0435 0.3992 0.066 Uiso 1 1 calc R U . . .
C11 C 0.80320(15) 0.6023(2) 0.62439(12) 0.0558(5) Uani 1 1 d . . . . .
H11 H 0.7465 0.6224 0.6274 0.067 Uiso 1 1 calc R U . . .
C24 C 0.33281(15) 0.3027(2) 0.57215(12) 0.0559(5) Uani 1 1 d . . . . .
C26 C 0.42654(15) 0.2298(2) 0.50616(12) 0.0539(5) Uani 1 1 d . . . . .
H26 H 0.4350 0.1742 0.4712 0.065 Uiso 1 1 calc R U . . .
C22 C 0.47975(15) 0.3996(2) 0.59421(12) 0.0555(5) Uani 1 1 d . . . . .
H22 H 0.5244 0.4605 0.6193 0.067 Uiso 1 1 calc R U . . .
C31 C 0.63945(15) -0.0141(2) 0.27465(11) 0.0560(5) Uani 1 1 d . . . . .
C30 C 0.58488(16) -0.0323(2) 0.31616(12) 0.0570(5) Uani 1 1 d . . . . .
H30 H 0.5444 -0.1032 0.3070 0.068 Uiso 1 1 calc R U . . .
C8 C 0.97189(14) 0.5451(2) 0.61605(11) 0.0517(5) Uani 1 1 d . . . . .
C6 C 1.12349(15) 0.6546(2) 0.73422(13) 0.0580(6) Uani 1 1 d . . . . .
C25 C 0.34583(15) 0.2211(2) 0.52047(13) 0.0586(6) Uani 1 1 d . . . . .
H25 H 0.3009 0.1606 0.4953 0.070 Uiso 1 1 calc R U . . .
C12 C 0.87838(15) 0.6786(2) 0.66284(13) 0.0583(6) Uani 1 1 d . . . . .
H12 H 0.8715 0.7482 0.6916 0.070 Uiso 1 1 calc R U . . .
C23 C 0.39977(16) 0.3915(2) 0.60929(13) 0.0600(6) Uani 1 1 d . . . . .
H23 H 0.3913 0.4461 0.6446 0.072 Uiso 1 1 calc R U . . .
C5 C 1.14761(15) 0.5474(3) 0.69984(14) 0.0641(6) Uani 1 1 d . . . . .
C33 C 0.70296(18) 0.1800(3) 0.34329(14) 0.0722(7) Uani 1 1 d . . . . .
H33 H 0.7425 0.2518 0.3516 0.087 Uiso 1 1 calc R U . . .
C1 C 1.17933(17) 0.6843(3) 0.80543(15) 0.0722(7) Uani 1 1 d . . . . .
H1 H 1.1638 0.7537 0.8300 0.087 Uiso 1 1 calc R U . . .
C13 C 1.03187(19) 0.8606(3) 0.72035(17) 0.0775(8) Uani 1 1 d . . . . .
H13A H 1.0915 0.8963 0.7487 0.093 Uiso 1 1 calc R U . . .
H13B H 0.9956 0.8578 0.7516 0.093 Uiso 1 1 calc R U . . .
C32 C 0.69754(18) 0.0933(3) 0.28825(14) 0.0756(8) Uani 1 1 d . . . . .
H32 H 0.7334 0.1070 0.2597 0.091 Uiso 1 1 calc R U . . .
C4 C 1.22480(18) 0.4736(3) 0.73501(19) 0.0905(10) Uani 1 1 d . . . . .
H4 H 1.2397 0.4019 0.7116 0.109 Uiso 1 1 calc R U . . .
C34 C 0.5787(2) -0.2058(3) 0.20284(15) 0.0803(8) Uani 1 1 d . . . . .
H34A H 0.5806 -0.2502 0.1601 0.120 Uiso 1 1 calc R U . . .
H34B H 0.5177 -0.1745 0.1942 0.120 Uiso 1 1 calc R U . . .
H34C H 0.5963 -0.2662 0.2432 0.120 Uiso 1 1 calc R U . . .
C27 C 0.18555(19) 0.2114(3) 0.5543(2) 0.0884(9) Uani 1 1 d . . . . .
H27A H 0.1625 0.2307 0.5030 0.133 Uiso 1 1 calc R U . . .
H27B H 0.1368 0.2188 0.5733 0.133 Uiso 1 1 calc R U . . .
H27C H 0.2096 0.1230 0.5619 0.133 Uiso 1 1 calc R U . . .
C2 C 1.2573(2) 0.6118(3) 0.83995(18) 0.0972(11) Uani 1 1 d . . . . .
H2 H 1.2949 0.6344 0.8871 0.117 Uiso 1 1 calc R U . . .
C3 C 1.2802(2) 0.5069(4) 0.8056(2) 0.1096(13) Uani 1 1 d . U . . .
H3 H 1.3327 0.4580 0.8295 0.131 Uiso 1 1 calc R U . . .
C14 C 0.9866(3) 0.9503(4) 0.6576(2) 0.1168(14) Uani 1 1 d . . . . .
H14A H 0.9256 0.9168 0.6313 0.140 Uiso 1 1 calc R U . . .
H14B H 0.9801 1.0369 0.6765 0.140 Uiso 1 1 calc R U . . .
C15 C 1.0326(4) 0.9647(7) 0.6085(4) 0.196(3) Uani 1 1 d . . . . .
H15A H 1.0076 1.0387 0.5771 0.294 Uiso 1 1 calc R U . . .
H15B H 1.0252 0.8858 0.5797 0.294 Uiso 1 1 calc R U . . .
H15C H 1.0965 0.9796 0.6350 0.294 Uiso 1 1 calc R U . . .

loop_
_atom_site_aniso_label
_atom_site_aniso_U_11
_atom_site_aniso_U_22
_atom_site_aniso_U_33
_atom_site_aniso_U_23
_atom_site_aniso_U_13
_atom_site_aniso_U_12
S1 0.0500(3) 0.0999(5) 0.0666(4) -0.0285(3) 0.0276(3) -0.0127(3)
N2 0.0422(9) 0.0540(9) 0.0438(8) -0.0013(7) 0.0121(7) -0.0012(7)
O4 0.0730(11) 0.0822(12) 0.0551(9) -0.0174(8) 0.0221(8) -0.0015(9)
O3 0.0634(10) 0.0875(13) 0.0932(13) -0.0153(10) 0.0449(10) -0.0130(9)
N1 0.0515(10) 0.0564(11) 0.0680(12) -0.0141(9) 0.0127(9) -0.0096(9)
C10 0.0434(11) 0.0536(11) 0.0421(10) 0.0008(8) 0.0112(8) -0.0022(9)
C18 0.0417(10) 0.0501(11) 0.0422(10) 0.0049(8) 0.0110(8) 0.0029(8)
C16 0.0423(10) 0.0516(11) 0.0419(10) 0.0035(8) 0.0092(8) 0.0003(9)
C28 0.0421(10) 0.0570(12) 0.0470(10) -0.0029(9) 0.0129(8) -0.0019(9)
C19 0.0443(10) 0.0527(11) 0.0437(10) 0.0009(9) 0.0118(8) 0.0009(9)
C21 0.0439(10) 0.0528(11) 0.0423(10) 0.0053(8) 0.0123(8) 0.0004(9)
C9 0.0481(11) 0.0572(12) 0.0423(10) -0.0077(9) 0.0142(9) -0.0048(9)
C17 0.0455(11) 0.0551(12) 0.0415(10) -0.0007(8) 0.0121(8) -0.0002(9)
C20 0.0428(11) 0.0589(12) 0.0496(11) -0.0033(9) 0.0139(9) -0.0032(9)
C7 0.0480(11) 0.0563(12) 0.0513(11) -0.0061(9) 0.0145(9) -0.0067(10)
C29 0.0552(12) 0.0559(12) 0.0582(12) -0.0024(10) 0.0259(10) -0.0029(10)
C11 0.0445(11) 0.0636(13) 0.0574(12) -0.0062(10) 0.0154(9) 0.0028(10)
C24 0.0508(12) 0.0635(13) 0.0581(12) 0.0064(10) 0.0249(10) 0.0003(10)
C26 0.0513(12) 0.0596(13) 0.0519(11) -0.0057(10) 0.0195(9) -0.0039(10)
C22 0.0514(12) 0.0593(13) 0.0550(12) -0.0056(10) 0.0177(10) -0.0064(10)
C31 0.0520(12) 0.0657(14) 0.0456(11) -0.0068(10) 0.0114(9) 0.0037(10)
C30 0.0578(13) 0.0530(12) 0.0585(12) -0.0049(10) 0.0185(10) -0.0059(10)
C8 0.0449(11) 0.0623(13) 0.0481(11) -0.0080(10) 0.0165(9) -0.0050(10)
C6 0.0465(12) 0.0616(13) 0.0643(13) -0.0129(11) 0.0177(10) -0.0115(10)
C25 0.0509(12) 0.0654(14) 0.0597(13) -0.0052(11) 0.0197(10) -0.0111(11)
C12 0.0521(12) 0.0577(13) 0.0624(13) -0.0142(10) 0.0169(10) 0.0001(10)
C23 0.0629(14) 0.0642(14) 0.0585(13) -0.0077(11) 0.0283(11) -0.0020(11)
C5 0.0431(12) 0.0784(16) 0.0693(14) -0.0202(12) 0.0180(10) -0.0109(11)
C33 0.0666(15) 0.0886(18) 0.0701(15) -0.0248(14) 0.0348(13) -0.0321(14)
C1 0.0597(14) 0.0726(16) 0.0735(16) -0.0237(13) 0.0101(12) -0.0079(12)
C13 0.0633(15) 0.0611(15) 0.095(2) -0.0212(14) 0.0111(14) -0.0085(12)
C32 0.0702(16) 0.101(2) 0.0673(15) -0.0242(14) 0.0390(13) -0.0271(15)
C4 0.0524(15) 0.096(2) 0.110(2) -0.0384(19) 0.0122(15) 0.0059(14)
C34 0.109(2) 0.0637(15) 0.0621(15) -0.0160(12) 0.0224(15) -0.0024(15)
C27 0.0646(16) 0.094(2) 0.122(3) -0.0118(19) 0.0519(18) -0.0185(15)
C2 0.0727(19) 0.097(2) 0.089(2) -0.0293(18) -0.0123(16) 0.0031(16)
C3 0.0698(19) 0.103(2) 0.119(3) -0.035(2) -0.0122(18) 0.0157(17)
C14 0.110(3) 0.0694(19) 0.138(3) 0.000(2) 0.002(3) -0.0046(19)
C15 0.155(5) 0.242(7) 0.197(6) 0.102(6) 0.069(4) -0.011(5)

loop_
_atom_type_symbol
_atom_type_description
_atom_type_scat_dispersion_real
_atom_type_scat_dispersion_imag
_atom_type_scat_source
C C 0.0181 0.0091 'International Tables Vol C Tables 4.2.6.8 and 6.1.1.4'
H H 0.0000 0.0000 'International Tables Vol C Tables 4.2.6.8 and 6.1.1.4'
N N 0.0311 0.0180 'International Tables Vol C Tables 4.2.6.8 and 6.1.1.4'
O O 0.0492 0.0322 'International Tables Vol C Tables 4.2.6.8 and 6.1.1.4'
S S 0.3331 0.5567 'International Tables Vol C Tables 4.2.6.8 and 6.1.1.4'

loop_
_geom_angle_atom_site_label_1
_geom_angle_atom_site_label_2
_geom_angle_atom_site_label_3
_geom_angle
_geom_angle_site_symmetry_1
_geom_angle_site_symmetry_3
_geom_angle_publ_flag
C8 S1 C5 97.60(10) . . ?
C18 N2 C19 118.94(17) . . ?
C31 O4 C34 117.1(2) . . ?
C24 O3 C27 117.7(2) . . ?
C6 N1 C7 117.27(19) . . ?
C6 N1 C13 120.22(19) . . ?
C7 N1 C13 118.46(19) . . ?
C11 C10 C9 117.42(19) . . ?
C11 C10 C16 121.73(19) . . ?
C9 C10 C16 120.82(19) . . ?
N2 C18 C17 122.11(19) . . ?
N2 C18 C21 115.23(17) . . ?
C17 C18 C21 122.66(18) . . ?
C17 C16 C20 117.37(18) . . ?
C17 C16 C10 121.24(18) . . ?
C20 C16 C10 121.36(19) . . ?
C29 C28 C33 117.0(2) . . ?
C29 C28 C19 119.70(19) . . ?
C33 C28 C19 123.3(2) . . ?
N2 C19 C20 121.79(19) . . ?
N2 C19 C28 115.27(18) . . ?
C20 C19 C28 122.93(19) . . ?
C26 C21 C22 117.5(2) . . ?
C26 C21 C18 120.19(19) . . ?
C22 C21 C18 122.32(19) . . ?
C8 C9 C10 121.4(2) . . ?
C8 C9 H9 119.3 . . ?
C10 C9 H9 119.3 . . ?
C18 C17 C16 119.81(19) . . ?
C18 C17 H17 120.1 . . ?
C16 C17 H17 120.1 . . ?
C19 C20 C16 120.0(2) . . ?
C19 C20 H20 120.0 . . ?
C16 C20 H20 120.0 . . ?
C12 C7 C8 117.81(19) . . ?
C12 C7 N1 123.2(2) . . ?
C8 C7 N1 118.99(19) . . ?
C28 C29 C30 122.6(2) . . ?
C28 C29 H29 118.7 . . ?
C30 C29 H29 118.7 . . ?
C12 C11 C10 121.8(2) . . ?
C12 C11 H11 119.1 . . ?
C10 C11 H11 119.1 . . ?
O3 C24 C23 115.8(2) . . ?
O3 C24 C25 124.3(2) . . ?
C23 C24 C25 119.9(2) . . ?
C21 C26 C25 121.9(2) . . ?
C21 C26 H26 119.1 . . ?
C25 C26 H26 119.1 . . ?
C23 C22 C21 121.2(2) . . ?
C23 C22 H22 119.4 . . ?
C21 C22 H22 119.4 . . ?
O4 C31 C32 116.3(2) . . ?
O4 C31 C30 124.3(2) . . ?
C32 C31 C30 119.4(2) . . ?
C29 C30 C31 119.1(2) . . ?
C29 C30 H30 120.5 . . ?
C31 C30 H30 120.5 . . ?
C9 C8 C7 120.8(2) . . ?
C9 C8 S1 120.49(17) . . ?
C7 C8 S1 118.70(16) . . ?
C1 C6 C5 118.0(2) . . ?
C1 C6 N1 122.2(2) . . ?
C5 C6 N1 119.7(2) . . ?
C24 C25 C26 119.4(2) . . ?
C24 C25 H25 120.3 . . ?
C26 C25 H25 120.3 . . ?
C11 C12 C7 120.7(2) . . ?
C11 C12 H12 119.6 . . ?
C7 C12 H12 119.6 . . ?
C24 C23 C22 120.1(2) . . ?
C24 C23 H23 120.0 . . ?
C22 C23 H23 120.0 . . ?
C4 C5 C6 121.1(2) . . ?
C4 C5 S1 120.6(2) . . ?
C6 C5 S1 118.26(19) . . ?
C32 C33 C28 121.2(2) . . ?
C32 C33 H33 119.4 . . ?
C28 C33 H33 119.4 . . ?
C2 C1 C6 120.7(3) . . ?
C2 C1 H1 119.7 . . ?
C6 C1 H1 119.7 . . ?
N1 C13 C14 112.8(3) . . ?
N1 C13 H13A 109.0 . . ?
C14 C13 H13A 109.0 . . ?
N1 C13 H13B 109.0 . . ?
C14 C13 H13B 109.0 . . ?
H13A C13 H13B 107.8 . . ?
C33 C32 C31 120.7(2) . . ?
C33 C32 H32 119.7 . . ?
C31 C32 H32 119.7 . . ?
C5 C4 C3 119.6(3) . . ?
C5 C4 H4 120.2 . . ?
C3 C4 H4 120.2 . . ?
O4 C34 H34A 109.5 . . ?
O4 C34 H34B 109.5 . . ?
H34A C34 H34B 109.5 . . ?
O4 C34 H34C 109.5 . . ?
H34A C34 H34C 109.5 . . ?
H34B C34 H34C 109.5 . . ?
O3 C27 H27A 109.5 . . ?
O3 C27 H27B 109.5 . . ?
H27A C27 H27B 109.5 . . ?
O3 C27 H27C 109.5 . . ?
H27A C27 H27C 109.5 . . ?
H27B C27 H27C 109.5 . . ?
C3 C2 C1 120.6(3) . . ?
C3 C2 H2 119.7 . . ?
C1 C2 H2 119.7 . . ?
C2 C3 C4 119.9(3) . . ?
C2 C3 H3 120.0 . . ?
C4 C3 H3 120.0 . . ?
C15 C14 C13 115.0(4) . . ?
C15 C14 H14A 108.5 . . ?
C13 C14 H14A 108.5 . . ?
C15 C14 H14B 108.5 . . ?
C13 C14 H14B 108.5 . . ?
H14A C14 H14B 107.5 . . ?
C14 C15 H15A 109.5 . . ?
C14 C15 H15B 109.5 . . ?
H15A C15 H15B 109.5 . . ?
C14 C15 H15C 109.5 . . ?
H15A C15 H15C 109.5 . . ?
H15B C15 H15C 109.5 . . ?

loop_
_geom_bond_atom_site_label_1
_geom_bond_atom_site_label_2
_geom_bond_distance
_geom_bond_site_symmetry_2
_geom_bond_publ_flag
S1 C8 1.760(2) . ?
S1 C5 1.767(2) . ?
N2 C18 1.341(3) . ?
N2 C19 1.348(3) . ?
O4 C31 1.372(3) . ?
O4 C34 1.423(3) . ?
O3 C24 1.372(3) . ?
O3 C27 1.415(3) . ?
N1 C6 1.404(3) . ?
N1 C7 1.409(3) . ?
N1 C13 1.464(3) . ?
C10 C11 1.391(3) . ?
C10 C9 1.393(3) . ?
C10 C16 1.489(3) . ?
C18 C17 1.389(3) . ?
C18 C21 1.491(3) . ?
C16 C17 1.395(3) . ?
C16 C20 1.396(3) . ?
C28 C29 1.377(3) . ?
C28 C33 1.394(3) . ?
C28 C19 1.485(3) . ?
C19 C20 1.388(3) . ?
C21 C26 1.380(3) . ?
C21 C22 1.388(3) . ?
C9 C8 1.385(3) . ?
C9 H9 0.9300 . ?
C17 H17 0.9300 . ?
C20 H20 0.9300 . ?
C7 C12 1.393(3) . ?
C7 C8 1.403(3) . ?
C29 C30 1.381(3) . ?
C29 H29 0.9300 . ?
C11 C12 1.384(3) . ?
C11 H11 0.9300 . ?
C24 C23 1.375(3) . ?
C24 C25 1.375(3) . ?
C26 C25 1.386(3) . ?
C26 H26 0.9300 . ?
C22 C23 1.383(3) . ?
C22 H22 0.9300 . ?
C31 C32 1.379(3) . ?
C31 C30 1.381(3) . ?
C30 H30 0.9300 . ?
C6 C1 1.392(3) . ?
C6 C5 1.396(3) . ?
C25 H25 0.9300 . ?
C12 H12 0.9300 . ?
C23 H23 0.9300 . ?
C5 C4 1.378(4) . ?
C33 C32 1.368(3) . ?
C33 H33 0.9300 . ?
C1 C2 1.377(4) . ?
C1 H1 0.9300 . ?
C13 C14 1.489(5) . ?
C13 H13A 0.9700 . ?
C13 H13B 0.9700 . ?
C32 H32 0.9300 . ?
C4 C3 1.389(4) . ?
C4 H4 0.9300 . ?
C34 H34A 0.9600 . ?
C34 H34B 0.9600 . ?
C34 H34C 0.9600 . ?
C27 H27A 0.9600 . ?
C27 H27B 0.9600 . ?
C27 H27C 0.9600 . ?
C2 C3 1.368(4) . ?
C2 H2 0.9300 . ?
C3 H3 0.9300 . ?
C14 C15 1.395(6) . ?
C14 H14A 0.9700 . ?
C14 H14B 0.9700 . ?
C15 H15A 0.9600 . ?
C15 H15B 0.9600 . ?
C15 H15C 0.9600 . ?
